data_7042505
loop_
_publ_author_name
'Szimhardt, Norbert'
'B\"olter, Marc F'
'Born, Maximilian'
'Klap\"otke, Thomas M'
'Stierstorfer, J\"org'

_publ_section_title
;
 Metal salts and complexes of 1,1'-dinitramino-5,5'-bitetrazole.
;
_journal_issue 15
_journal_name_full 'Dalton transactions (Cambridge, England : 2003)'
_journal_page_first 5033
_journal_page_last 5040
_journal_paper_doi 10.1039/c7dt00536a
_journal_volume 46
_journal_year 2017
_chemical_formula_moiety '	C2 N12 O4, H18 N6 Ni'
_chemical_formula_sum 'C2 H18 N18 Ni O4'
_chemical_formula_weight 417.05
_chemical_name_common 'hexaammine nickel(II) 1,1-dinitramino-5,5-bitetrazolate'
_chemical_name_systematic
;
hexaammine nickel(II) 1,1-dinitramino-5,5-bitetrazolate
;
_space_group_crystal_system monoclinic
_space_group_IT_number 14
_space_group_name_Hall '-P 2ybc'
_space_group_name_H-M_alt 'P 1 21/c 1'
_symmetry_space_group_name_Hall '-P 2ybc'
_symmetry_space_group_name_H-M 'P 1 21/c 1'
_atom_sites_solution_hydrogens geom
_audit_creation_date
;
'Thu Sep 08 16:19:15 2016'
;
_audit_creation_method SHELXL-2013
_audit_update_record
;
2016-10-18 deposited with the CCDC.
2017-03-16 downloaded from the CCDC.
;
_cell_angle_alpha 90
_cell_angle_beta 95.176(7)
_cell_angle_gamma 90
_cell_formula_units_Z 4
_cell_length_a 13.5062(12)
_cell_length_b 11.5426(8)
_cell_length_c 10.4455(7)
_cell_measurement_reflns_used 1134
_cell_measurement_temperature 173(2)
_cell_measurement_theta_max 23.7470
_cell_measurement_theta_min 4.2740
_cell_volume 1621.8(2)
_computing_cell_refinement
;
CrysAlisPro, Agilent Technologies,
Version 1.171.37.33 (release 27-03-2014 CrysAlis171 .NET)
(compiled Mar 27 2014,17:12:48)
;
_computing_data_collection
;
CrysAlisPro, Agilent Technologies,
Version 1.171.37.33 (release 27-03-2014 CrysAlis171 .NET)
(compiled Mar 27 2014,17:12:48)
;
_computing_data_reduction
;
CrysAlisPro, Agilent Technologies,
Version 1.171.37.33 (release 27-03-2014 CrysAlis171 .NET)
(compiled Mar 27 2014,17:12:48)
;
_computing_structure_refinement 'SHELXL-2013 (Sheldrick, 2013)'
_diffrn_ambient_temperature 173(2)
_diffrn_detector 'CCD plate'
_diffrn_detector_area_resol_mean 15.9809
_diffrn_detector_type Sapphire3
_diffrn_measured_fraction_theta_full 0.966
_diffrn_measured_fraction_theta_max 0.993
_diffrn_measurement_details
;
#__ type_ start__ end____ width___ exp.time_
  1 omega   -1.00  103.00   1.0000   12.0000
omega____ theta____ kappa____ phi______ frames
    -       32.0000   79.0000    0.0000 104

#__ type_ start__ end____ width___ exp.time_
  2 omega   -1.00  103.00   1.0000   12.0000
omega____ theta____ kappa____ phi______ frames
    -       32.0000   79.0000  120.0000 104

#__ type_ start__ end____ width___ exp.time_
  3 omega  -65.00   39.00   1.0000   12.0000
omega____ theta____ kappa____ phi______ frames
    -      -32.0000   80.0000  250.0000 104

;
_diffrn_measurement_device 'four-circle diffractometer'
_diffrn_measurement_device_type 'Xcalibur, Sapphire3'
_diffrn_measurement_method '\w scans'
_diffrn_orient_matrix_UB_11 -0.0277269000
_diffrn_orient_matrix_UB_12 0.0099222000
_diffrn_orient_matrix_UB_13 0.0534609000
_diffrn_orient_matrix_UB_21 -0.0448632000
_diffrn_orient_matrix_UB_22 -0.0056294000
_diffrn_orient_matrix_UB_23 -0.0404303000
_diffrn_orient_matrix_UB_31 -0.0003518000
_diffrn_orient_matrix_UB_32 -0.0603646000
_diffrn_orient_matrix_UB_33 0.0125635000
_diffrn_radiation_monochromator graphite
_diffrn_radiation_probe x-ray
_diffrn_radiation_type MoK\a
_diffrn_radiation_wavelength 0.71073
_diffrn_reflns_av_R_equivalents 0.0627
_diffrn_reflns_av_sigmaI/netI 0.2088
_diffrn_reflns_av_unetI/netI 0.1064
_diffrn_reflns_Laue_measured_fraction_full 0.966
_diffrn_reflns_Laue_measured_fraction_max 0.993
_diffrn_reflns_limit_h_max 16
_diffrn_reflns_limit_h_min -10
_diffrn_reflns_limit_k_max 13
_diffrn_reflns_limit_k_min -13
_diffrn_reflns_limit_l_max 12
_diffrn_reflns_limit_l_min -12
_diffrn_reflns_number 7466
_diffrn_reflns_point_group_measured_fraction_full 0.966
_diffrn_reflns_point_group_measured_fraction_max 0.993
_diffrn_reflns_theta_full 25.242
_diffrn_reflns_theta_max 24.994
_diffrn_reflns_theta_min 4.148
_diffrn_source 'Enhance (Mo) X-ray Source'
_exptl_absorpt_coefficient_mu 1.255
_exptl_absorpt_correction_T_max 1.00000
_exptl_absorpt_correction_T_min 0.99040
_exptl_absorpt_correction_type multi-scan
_exptl_absorpt_process_details
;
CrysAlisPro, Agilent Technologies,
Version 1.171.37.33 (release 27-03-2014 CrysAlis171 .NET)
(compiled Mar 27 2014,17:12:48)
Empirical absorption correction using spherical harmonics,
 implemented in SCALE3 ABSPACK scaling algorithm.
Empirical absorption correction using spherical harmonics,
 implemented in SCALE3 ABSPACK scaling algorithm.
;
_exptl_crystal_colour 'clear light purple'
_exptl_crystal_density_diffrn 1.708
_exptl_crystal_description rod
_exptl_crystal_F_000 864
_exptl_crystal_size_max 0.257
_exptl_crystal_size_mid 0.129
_exptl_crystal_size_min 0.085
_refine_diff_density_max 0.812
_refine_diff_density_min -0.526
_refine_diff_density_rms 0.086
_refine_ls_extinction_method none
_refine_ls_goodness_of_fit_ref 0.974
_refine_ls_hydrogen_treatment constr
_refine_ls_matrix_type full
_refine_ls_number_parameters 232
_refine_ls_number_reflns 2837
_refine_ls_number_restraints 0
_refine_ls_restrained_S_all 0.974
_refine_ls_R_factor_all 0.0894
_refine_ls_R_factor_gt 0.0503
_refine_ls_shift/su_max 0.000
_refine_ls_shift/su_mean 0.000
_refine_ls_structure_factor_coef Fsqd
_refine_ls_weighting_details 'w=1/[\s^2^(Fo^2^)+(0.0111P)^2^] where P=(Fo^2^+2Fc^2^)/3'
_refine_ls_weighting_scheme calc
_refine_ls_wR_factor_gt 0.0811
_refine_ls_wR_factor_ref 0.0992
_reflns_Friedel_coverage 0.000
_reflns_number_gt 1838
_reflns_number_total 2837
_reflns_threshold_expression 'I > 2\s(I)'
_cod_data_source_file c7dt00536a2.cif
_cod_data_source_block lx413
_cod_depositor_comments 'Adding full bibliography for 7042497--7042508.cif.'
_cod_database_code 7042505
_shelx_space_group_comment
;
The symmetry employed for this shelxl refinement is uniquely defined
by the following loop, which should always be used as a source of
symmetry information in preference to the above space-group names.
They are only intended as comments.
;
_shelx_estimated_absorpt_t_min 0.739
_shelx_estimated_absorpt_t_max 0.901
_shelxl_version_number 2013-4

loop_
_space_group_symop_operation_xyz
'x, y, z'
'-x, y+1/2, -z+1/2'
'-x, -y, -z'
'x, -y-1/2, z-1/2'

loop_
_atom_site_label
_atom_site_type_symbol
_atom_site_fract_x
_atom_site_fract_y
_atom_site_fract_z
_atom_site_U_iso_or_equiv
_atom_site_adp_type
_atom_site_occupancy
_atom_site_site_symmetry_order
_atom_site_calc_flag
_atom_site_refinement_flags_posn
_atom_site_refinement_flags_adp
O1 O 0.4597(3) 0.2816(3) 0.1387(3) 0.0448(10) Uani 1 1 d . .
O2 O 0.5005(3) 0.3183(3) 0.3423(3) 0.0448(10) Uani 1 1 d . .
N1 N 0.5981(3) 0.4004(3) 0.0703(4) 0.0300(10) Uani 1 1 d . .
N2 N 0.6698(3) 0.3489(3) 0.0111(4) 0.0339(10) Uani 1 1 d . .
N3 N 0.6576(3) 0.3838(4) -0.1081(4) 0.0392(11) Uani 1 1 d . .
N4 N 0.5793(3) 0.4566(4) -0.1280(4) 0.0384(11) Uani 1 1 d . .
N5 N 0.5954(3) 0.3897(4) 0.2031(4) 0.0363(11) Uani 1 1 d . .
N6 N 0.5155(3) 0.3265(4) 0.2261(4) 0.0355(11) Uani 1 1 d . .
C1 C 0.5428(3) 0.4660(4) -0.0146(4) 0.0274(11) Uani 1 1 d . .
O3 O 0.0620(3) 0.7299(3) 0.9021(3) 0.0435(10) Uani 1 1 d . .
O4 O -0.0273(3) 0.7569(3) 0.7177(4) 0.0569(11) Uani 1 1 d . .
N7 N 0.0764(3) 0.5196(3) 0.8629(3) 0.0251(9) Uani 1 1 d . .
N8 N 0.1665(3) 0.4737(4) 0.8497(4) 0.0325(10) Uani 1 1 d . .
N9 N 0.1900(3) 0.4124(4) 0.9530(4) 0.0361(11) Uani 1 1 d . .
N10 N 0.1169(3) 0.4180(3) 1.0344(4) 0.0331(10) Uani 1 1 d . .
N11 N 0.0256(3) 0.5811(3) 0.7628(4) 0.0328(10) Uani 1 1 d . .
N12 N 0.0209(3) 0.6927(4) 0.7980(4) 0.0372(11) Uani 1 1 d . .
C2 C 0.0470(3) 0.4848(4) 0.9759(4) 0.0243(11) Uani 1 1 d . .
Ni1 Ni 0.24600(5) 0.48105(5) 0.46866(6) 0.0271(2) Uani 1 1 d . .
N13 N 0.2147(3) 0.6253(3) 0.5835(3) 0.0276(10) Uani 1 1 d . .
H13A H 0.2124 0.6906 0.5346 0.041 Uiso 1 1 calc R U
H13B H 0.2633 0.6325 0.6493 0.041 Uiso 1 1 calc R U
H13C H 0.1551 0.6146 0.6159 0.041 Uiso 1 1 calc R U
N14 N 0.3210(3) 0.4058(3) 0.6364(3) 0.0358(11) Uani 1 1 d . .
H14A H 0.3618 0.4595 0.6774 0.054 Uiso 1 1 calc R U
H14B H 0.3576 0.3442 0.6137 0.054 Uiso 1 1 calc R U
H14C H 0.2755 0.3817 0.6899 0.054 Uiso 1 1 calc R U
N15 N 0.3816(3) 0.5582(3) 0.4264(3) 0.0346(10) Uani 1 1 d . .
H15A H 0.4237 0.5023 0.4023 0.052 Uiso 1 1 calc R U
H15B H 0.4098 0.5952 0.4974 0.052 Uiso 1 1 calc R U
H15C H 0.3696 0.6101 0.3613 0.052 Uiso 1 1 calc R U
N16 N 0.2746(3) 0.3329(4) 0.3570(4) 0.0517(13) Uani 1 1 d . .
H16A H 0.2362 0.3358 0.2809 0.078 Uiso 1 1 calc R U
H16B H 0.2599 0.2677 0.4005 0.078 Uiso 1 1 calc R U
H16C H 0.3399 0.3319 0.3419 0.078 Uiso 1 1 calc R U
N17 N 0.1719(3) 0.5597(3) 0.3061(3) 0.0360(11) Uani 1 1 d . .
H17A H 0.1367 0.6217 0.3309 0.054 Uiso 1 1 calc R U
H17B H 0.1297 0.5077 0.2646 0.054 Uiso 1 1 calc R U
H17C H 0.2171 0.5837 0.2524 0.054 Uiso 1 1 calc R U
N18 N 0.1093(3) 0.4023(3) 0.5154(4) 0.0427(12) Uani 1 1 d . .
H18A H 0.0683 0.4578 0.5430 0.064 Uiso 1 1 calc R U
H18B H 0.1226 0.3488 0.5786 0.064 Uiso 1 1 calc R U
H18C H 0.0791 0.3671 0.4443 0.064 Uiso 1 1 calc R U

loop_
_atom_site_aniso_label
_atom_site_aniso_U_11
_atom_site_aniso_U_22
_atom_site_aniso_U_33
_atom_site_aniso_U_23
_atom_site_aniso_U_13
_atom_site_aniso_U_12
O1 0.051(2) 0.048(2) 0.036(2) -0.0058(19) 0.0058(19) -0.021(2)
O2 0.050(2) 0.060(3) 0.0259(19) 0.0135(18) 0.0135(18) 0.008(2)
N1 0.031(2) 0.028(2) 0.032(2) 0.001(2) 0.011(2) 0.000(2)
N2 0.032(2) 0.030(2) 0.042(3) -0.001(2) 0.014(2) 0.000(2)
N3 0.046(3) 0.035(3) 0.040(3) 0.000(2) 0.021(2) 0.008(2)
N4 0.044(3) 0.037(3) 0.037(3) 0.005(2) 0.019(2) 0.008(2)
N5 0.035(2) 0.049(3) 0.024(2) 0.003(2) 0.004(2) -0.003(2)
N6 0.037(3) 0.033(3) 0.038(3) 0.014(2) 0.012(2) 0.007(2)
C1 0.030(3) 0.027(3) 0.026(3) 0.003(2) 0.005(2) 0.001(2)
O3 0.052(2) 0.032(2) 0.044(2) -0.0091(18) -0.008(2) -0.0089(19)
O4 0.067(3) 0.044(3) 0.057(3) 0.018(2) -0.009(2) -0.002(2)
N7 0.025(2) 0.024(2) 0.027(2) 0.0003(19) 0.0049(18) -0.0028(19)
N8 0.026(2) 0.039(3) 0.034(2) -0.002(2) 0.009(2) 0.002(2)
N9 0.036(3) 0.038(3) 0.036(3) -0.006(2) 0.009(2) 0.005(2)
N10 0.034(2) 0.034(2) 0.033(2) -0.001(2) 0.011(2) 0.006(2)
N11 0.044(3) 0.029(3) 0.025(2) 0.004(2) 0.001(2) -0.003(2)
N12 0.035(3) 0.034(3) 0.042(3) 0.009(2) 0.002(2) -0.007(2)
C2 0.029(3) 0.021(3) 0.023(3) -0.002(2) 0.006(2) -0.002(2)
Ni1 0.0319(4) 0.0241(4) 0.0266(3) -0.0003(3) 0.0094(3) 0.0005(3)
N13 0.025(2) 0.032(2) 0.026(2) 0.0069(19) 0.0027(18) 0.0000(19)
N14 0.051(3) 0.026(2) 0.033(2) 0.007(2) 0.014(2) 0.014(2)
N15 0.033(2) 0.040(3) 0.032(2) -0.002(2) 0.005(2) -0.002(2)
N16 0.063(3) 0.035(3) 0.063(3) -0.013(2) 0.034(3) -0.008(2)
N17 0.033(2) 0.047(3) 0.029(2) -0.002(2) 0.008(2) -0.006(2)
N18 0.056(3) 0.033(3) 0.043(3) -0.015(2) 0.029(2) -0.021(2)

loop_
_atom_type_symbol
_atom_type_description
_atom_type_scat_dispersion_real
_atom_type_scat_dispersion_imag
_atom_type_scat_source
C C 0.0033 0.0016 'International Tables Vol C Tables 4.2.6.8 and 6.1.1.4'
N N 0.0061 0.0033 'International Tables Vol C Tables 4.2.6.8 and 6.1.1.4'
Ni Ni 0.3393 1.1124 'International Tables Vol C Tables 4.2.6.8 and 6.1.1.4'
O O 0.0106 0.0060 'International Tables Vol C Tables 4.2.6.8 and 6.1.1.4'
H H 0.0000 0.0000 'International Tables Vol C Tables 4.2.6.8 and 6.1.1.4'

loop_
_geom_angle_atom_site_label_1
_geom_angle_atom_site_label_2
_geom_angle_atom_site_label_3
_geom_angle
_geom_angle_site_symmetry_3
N2 N1 C1 109.3(4) .
N2 N1 N5 120.3(4) .
C1 N1 N5 130.1(4) .
N3 N2 N1 105.6(4) .
N2 N3 N4 111.6(4) .
C1 N4 N3 105.2(4) .
N6 N5 N1 108.6(4) .
O1 N6 O2 122.7(4) .
O1 N6 N5 122.6(4) .
O2 N6 N5 114.7(4) .
N4 C1 N1 108.3(4) .
N4 C1 C1 126.7(6) 3_665
N1 C1 C1 124.9(5) 3_665
C2 N7 N8 108.3(4) .
C2 N7 N11 130.5(4) .
N8 N7 N11 120.9(4) .
N9 N8 N7 106.4(4) .
N8 N9 N10 110.8(4) .
C2 N10 N9 105.4(4) .
N12 N11 N7 108.4(4) .
O3 N12 O4 122.7(4) .
O3 N12 N11 122.6(4) .
O4 N12 N11 114.7(4) .
N10 C2 N7 109.0(4) .
N10 C2 C2 126.2(5) 3_567
N7 C2 C2 124.8(5) 3_567
N17 Ni1 N13 90.76(15) .
N17 Ni1 N15 90.45(15) .
N13 Ni1 N15 90.46(14) .
N17 Ni1 N16 90.06(17) .
N13 Ni1 N16 178.18(15) .
N15 Ni1 N16 91.16(15) .
N17 Ni1 N14 178.36(15) .
N13 Ni1 N14 87.63(14) .
N15 Ni1 N14 89.25(15) .
N16 Ni1 N14 91.56(17) .
N17 Ni1 N18 90.55(16) .
N13 Ni1 N18 89.11(14) .
N15 Ni1 N18 178.91(16) .
N16 Ni1 N18 89.26(15) .
N14 Ni1 N18 89.73(16) .
Ni1 N13 H13A 109.5 .
Ni1 N13 H13B 109.5 .
H13A N13 H13B 109.5 .
Ni1 N13 H13C 109.5 .
H13A N13 H13C 109.5 .
H13B N13 H13C 109.5 .
Ni1 N14 H14A 109.5 .
Ni1 N14 H14B 109.5 .
H14A N14 H14B 109.5 .
Ni1 N14 H14C 109.5 .
H14A N14 H14C 109.5 .
H14B N14 H14C 109.5 .
Ni1 N15 H15A 109.5 .
Ni1 N15 H15B 109.5 .
H15A N15 H15B 109.5 .
Ni1 N15 H15C 109.5 .
H15A N15 H15C 109.5 .
H15B N15 H15C 109.5 .
Ni1 N16 H16A 109.5 .
Ni1 N16 H16B 109.5 .
H16A N16 H16B 109.5 .
Ni1 N16 H16C 109.5 .
H16A N16 H16C 109.5 .
H16B N16 H16C 109.5 .
Ni1 N17 H17A 109.5 .
Ni1 N17 H17B 109.5 .
H17A N17 H17B 109.5 .
Ni1 N17 H17C 109.5 .
H17A N17 H17C 109.5 .
H17B N17 H17C 109.5 .
Ni1 N18 H18A 109.5 .
Ni1 N18 H18B 109.5 .
H18A N18 H18B 109.5 .
Ni1 N18 H18C 109.5 .
H18A N18 H18C 109.5 .
H18B N18 H18C 109.5 .

loop_
_geom_bond_atom_site_label_1
_geom_bond_atom_site_label_2
_geom_bond_distance
_geom_bond_site_symmetry_2
O1 N6 1.243(5) .
O2 N6 1.252(4) .
N1 N2 1.335(5) .
N1 C1 1.341(6) .
N1 N5 1.397(5) .
N2 N3 1.306(5) .
N3 N4 1.352(5) .
N4 C1 1.328(5) .
N5 N6 1.343(5) .
C1 C1 1.452(9) 3_665
O3 N12 1.252(5) .
O4 N12 1.256(5) .
N7 C2 1.341(5) .
N7 N8 1.346(5) .
N7 N11 1.392(5) .
N8 N9 1.306(5) .
N9 N10 1.361(5) .
N10 C2 1.325(5) .
N11 N12 1.343(5) .
C2 C2 1.451(8) 3_567
Ni1 N17 2.098(4) .
Ni1 N13 2.116(3) .
Ni1 N15 2.119(3) .
Ni1 N16 2.124(4) .
Ni1 N14 2.128(4) .
Ni1 N18 2.154(4) .
N13 H13A 0.9100 .
N13 H13B 0.9100 .
N13 H13C 0.9100 .
N14 H14A 0.9100 .
N14 H14B 0.9100 .
N14 H14C 0.9100 .
N15 H15A 0.9100 .
N15 H15B 0.9100 .
N15 H15C 0.9100 .
N16 H16A 0.9100 .
N16 H16B 0.9100 .
N16 H16C 0.9100 .
N17 H17A 0.9100 .
N17 H17B 0.9100 .
N17 H17C 0.9100 .
N18 H18A 0.9100 .
N18 H18B 0.9100 .
N18 H18C 0.9100 .

loop_
_geom_hbond_atom_site_label_D
_geom_hbond_atom_site_label_H
_geom_hbond_atom_site_label_A
_geom_hbond_distance_DH
_geom_hbond_distance_HA
_geom_hbond_distance_DA
_geom_hbond_angle_DHA
_geom_hbond_site_symmetry_A
N13 H13A N2 0.91 2.50 3.217(5) 136.3 2_655
N13 H13A O3 0.91 2.52 3.151(5) 126.5 4_575
N13 H13B N5 0.91 2.36 3.247(5) 165.9 3_666
N13 H13C N11 0.91 2.46 3.341(5) 163.1 .
N14 H14A N5 0.91 2.19 3.052(6) 157.9 3_666
N14 H14B O1 0.91 2.00 2.861(5) 156.4 4_566
N14 H14C N8 0.91 2.55 3.281(5) 137.2 .
N15 H15A O2 0.91 2.47 3.356(5) 165.2 .
N15 H15B O2 0.91 2.21 3.117(5) 171.5 3_666
N15 H15C N3 0.91 2.64 3.386(6) 140.0 3_665
N16 H16B N9 0.91 2.37 3.246(6) 162.0 4_565
N16 H16C O2 0.91 2.17 3.073(6) 169.4 .
N17 H17A O3 0.91 2.15 3.061(5) 175.5 4_575
N17 H17A N12 0.91 2.66 3.508(6) 156.1 4_575
N17 H17B N10 0.91 2.61 3.302(5) 133.5 1_554
N17 H17B N11 0.91 2.33 3.150(6) 150.1 3_566
N17 H17C N3 0.91 2.39 3.296(5) 171.2 3_665
N18 H18C O4 0.91 2.28 3.169(5) 166.4 3_566
N18 H18C N11 0.91 2.55 3.293(6) 139.6 3_566
N13 H13A N2 0.91 2.50 3.217(5) 136.3 2_655
N13 H13A O3 0.91 2.52 3.151(5) 126.5 4_575
N13 H13B N5 0.91 2.36 3.247(5) 165.9 3_666
N13 H13C N11 0.91 2.46 3.341(5) 163.1 .
N14 H14A N5 0.91 2.19 3.052(6) 157.9 3_666
N14 H14B O1 0.91 2.00 2.861(5) 156.4 4_566
N14 H14C N8 0.91 2.55 3.281(5) 137.2 .
N15 H15A O2 0.91 2.47 3.356(5) 165.2 .
N15 H15B O2 0.91 2.21 3.117(5) 171.5 3_666
N15 H15C N3 0.91 2.64 3.386(6) 140.0 3_665
N16 H16B N9 0.91 2.37 3.246(6) 162.0 4_565
N16 H16C O2 0.91 2.17 3.073(6) 169.4 .
N17 H17A O3 0.91 2.15 3.061(5) 175.5 4_575
N17 H17A N12 0.91 2.66 3.508(6) 156.1 4_575
N17 H17B N10 0.91 2.61 3.302(5) 133.5 1_554
N17 H17B N11 0.91 2.33 3.150(6) 150.1 3_566
N17 H17C N3 0.91 2.39 3.296(5) 171.2 3_665
N18 H18C O4 0.91 2.28 3.169(5) 166.4 3_566
N18 H18C N11 0.91 2.55 3.293(6) 139.6 3_566

loop_
_geom_torsion_atom_site_label_1
_geom_torsion_atom_site_label_2
_geom_torsion_atom_site_label_3
_geom_torsion_atom_site_label_4
_geom_torsion
_geom_torsion_site_symmetry_4
C1 N1 N2 N3 0.3(5) .
N5 N1 N2 N3 -174.1(4) .
N1 N2 N3 N4 -0.3(5) .
N2 N3 N4 C1 0.2(5) .
N2 N1 N5 N6 -112.1(4) .
C1 N1 N5 N6 74.9(6) .
N1 N5 N6 O1 4.0(6) .
N1 N5 N6 O2 -174.6(4) .
N3 N4 C1 N1 0.0(5) .
N3 N4 C1 C1 -179.4(6) 3_665
N2 N1 C1 N4 -0.1(5) .
N5 N1 C1 N4 173.5(4) .
N2 N1 C1 C1 179.2(5) 3_665
N5 N1 C1 C1 -7.1(9) 3_665
C2 N7 N8 N9 0.2(5) .
N11 N7 N8 N9 -173.7(4) .
N7 N8 N9 N10 -0.4(5) .
N8 N9 N10 C2 0.4(5) .
C2 N7 N11 N12 75.2(6) .
N8 N7 N11 N12 -112.3(4) .
N7 N11 N12 O3 3.6(6) .
N7 N11 N12 O4 -177.0(4) .
N9 N10 C2 N7 -0.3(5) .
N9 N10 C2 C2 179.0(6) 3_567
N8 N7 C2 N10 0.0(5) .
N11 N7 C2 N10 173.2(4) .
N8 N7 C2 C2 -179.2(5) 3_567
N11 N7 C2 C2 -6.0(9) 3_567
